data_2001908
loop_
_publ_author_name
'Barlow, M. G.'
'Beagley, B.'
'Pritchard, R. G.'
'Tajammal, S.'
'Tipping, A. E.'
'Wright, A. P.'

_publ_section_title
;
 Structures of two (1:1) adducts of
 [\a,\a-bis(3,3,3-trifluoropropynyl)]benzyl benzoate and furan
;
_journal_issue 3
_journal_name_full 'Acta Crystallographica Section C'
_journal_page_first 595
_journal_page_last 598
_journal_paper_doi 10.1107/S0108270192010199
_journal_volume 49
_journal_year 1993
_chemical_formula_sum 'C24 H14 F6 O3'
_chemical_formula_weight 464.36
_symmetry_cell_setting monoclinic
_symmetry_space_group_name_Hall 'C -2yc'
_symmetry_space_group_name_H-M 'C 1 c 1'
_cell_angle_alpha 90
_cell_angle_beta 91.77(2)
_cell_angle_gamma 90
_cell_formula_units_Z 8
_cell_length_a 13.138(2)
_cell_length_b 13.897(2)
_cell_length_c 21.912(2)
_cell_measurement_reflns_used 25
_cell_measurement_temperature 296
_cell_measurement_theta_max 15.67
_cell_measurement_theta_min 9.94
_cell_volume 3998.8(9)
_diffrn_measurement_device 'Enraf-Nonius CAD-4'
_diffrn_measurement_method \w/2\q
_diffrn_radiation_type MoK\a
_diffrn_radiation_wavelength 0.71069
_diffrn_reflns_av_R_equivalents 0.017
_diffrn_reflns_limit_h_max 15
_diffrn_reflns_limit_h_min 0
_diffrn_reflns_limit_k_max 16
_diffrn_reflns_limit_k_min 0
_diffrn_reflns_limit_l_max 25
_diffrn_reflns_limit_l_min -24
_diffrn_reflns_number 3690
_diffrn_reflns_theta_max 25.0
_diffrn_standards_decay_% 0
_diffrn_standards_interval_time 120
_diffrn_standards_number 3
_exptl_absorpt_coefficient_mu 0.131
_exptl_crystal_colour colourless
_exptl_crystal_density_diffrn 1.5430(10)
_exptl_crystal_description blocks
_exptl_crystal_size_max 0.4
_exptl_crystal_size_mid 0.4
_exptl_crystal_size_min 0.3
_refine_diff_density_max 0.41
_refine_diff_density_min -0.33
_refine_ls_goodness_of_fit_obs 5.89
_refine_ls_number_parameters 593
_refine_ls_number_reflns 2454
_refine_ls_R_factor_obs 0.085
_refine_ls_shift/esd_max 0.076
_refine_ls_structure_factor_coef F
_refine_ls_weighting_details 'w = 4F~o~^2^/[\s^2^(F~o~^2^)]'
_refine_ls_weighting_scheme calc
_refine_ls_wR_factor_obs 0.059
_reflns_number_observed 2454
_reflns_number_total 3516
_reflns_observed_criterion I>2.00\s(I)
_cod_data_source_file al1014.cif
_cod_data_source_block al1014_structure_2_of_2
_cod_depositor_comments
;
The following automatic conversions were performed:

'_refine_ls_weighting_scheme' value 'w = 4F~o~^2^/[\s^2^(F~o~^2^)]'
was changed to 'calc'. New tag '_refine_ls_weighting_details' was
created. The value of the new tag was set to 'w =
4F~o~^2^/[\s^2^(F~o~^2^)]'.

Automatic conversion script
Id: cif_fix_values 3143 2015-03-26 13:38:13Z robertas 
;
_cod_original_cell_volume 3999.0(10)
_cod_database_code 2001908

loop_
_atom_site_label
_atom_site_fract_x
_atom_site_fract_y
_atom_site_fract_z
F1 .143 .7404(8) .763
F2 .0060(10) .6702(7) .7283(7)
F3 .0038(12) .8201(8) .7586(7)
F4 .3214(9) .5895(6) .9584(7)
F5 .2059(10) .4922(8) .9859(7)
F6 .2538(9) .4869(7) .8951(7)
O5 -.1076(9) .6869(7) .9071(7)
O19 .3195(8) .7701(6) .8691(7)
O21 .4259(10) .8679(7) .9230(7)
C1 .0601(11) .7504(9) .8908(8)
C2 .0166(11) .7007(10) .8316(9)
C3 .0062(11) .5963(9) .8505(9)
C4 -.0858(12) .6601(10) .8468(9)
C6 -.0059(11) .6856(10) .9347(9)
C7 .0437(12) .5897(9) .9184(9)
C8 .1529(11) .6174(9) .9236(8)
C9 .1654(10) .7083(9) .9104(8)
C10 .2432(11) .7869(9) .9136(8)
C11 .1782(11) .8773(9) .9000(8)
C12 .0760(12) .8588(9) .8919(8)
C13 .0049(12) .9263(11) .8848(9)
C14 .0391(15) 1.0221(12) .8867(10)
C15 .1432(13) 1.0474(12) .8925(10)
C16 .2182(14) .9755(11) .9007(10)
C17 .044(2) .7313(13) .7719(10)
C18 .2330(14) .5480(10) .9428(10)
C20 .4125(11) .8163(10) .8798(10)
C22 .4877(11) .7846(9) .8343(9)
C23 .5864(12) .8195(10) .8424(9)
C24 .6603(12) .7969(12) .8056(11)
C25 .6390(13) .7418(13) .7542(10)
C26 .540(2) .7066(14) .7432(11)
C27 .4676(13) .7321(11) .7810(10)
F1A .6816(8) .4780(8) .7124(5)
F2A .8122(11) .4141(8) .7540(7)
F3A .8122(10) .5598(7) .7262(7)
F4A .5250(9) .3436(6) .5145(7)
F5A .6371(10) .2472(7) .4834(8)
F6A .5894(10) .2356(7) .5732(7)
O5A .9535(9) .4261(7) .5819(7)
O19A .5290(9) .5255(6) .6044(7)
O21A .4225(10) .6184(7) .5437(8)
C1A .7854(11) .4937(9) .5902(8)
C2A .8169(11) .4426(10) .6503(9)
C3A .8268(11) .3348(10) .6320(8)
C4A .9200(13) .3962(10) .6394(10)
C6A .8593(12) .4299(10) .5487(8)
C7A .8013(11) .3348(9) .5649(9)
C8A .6912(11) .3678(9) .5504(9)
C9A .6849(11) .4584(9) .5662(8)
C10A .6088(11) .5406(8) .5604(8)
C11A .6736(11) .6270(8) .5753(8)
C12A .7725(11) .5974(9) .5909(8)
C13A .8496(12) .6695(10) .6006(9)
C14A .8202(13) .7700(12) .6001(10)
C15A .7232(15) .7920(9) .5888(9)
C16A .6408(12) .7224(11) .5743(8)
C17A .7849(13) .4732(13) .7103(9)
C18A .6092(14) .2993(11) .5317(11)
C20A .4382(11) .5722(10) .5878(9)
C22A .3618(11) .5461(8) .6368(9)
C23A .2605(11) .5739(10) .6199(10)
C24A .1881(13) .5525(12) .6657(10)
C25A .2147(15) .5063(13) .7151(10)
C26A .3117(12) .4802(15) .7296(10)
C27A .3870(12) .5004(11) .6895(10)

loop_
_geom_angle_atom_site_label_1
_geom_angle_atom_site_label_2
_geom_angle_atom_site_label_3
_geom_angle
_geom_angle_publ_flag
C4 O5 C6 100.0(10) no
C10 O19 C20 116.0(10) no
C2 C1 C6 93.0(10) no
C2 C1 C9 111.0(10) no
C2 C1 C12 120.0(10) no
C6 C1 C9 97.0(10) no
C6 C1 C12 129.0(10) no
C9 C1 C12 104.0(10) no
C1 C2 C3 103.0(10) no
C1 C2 C4 107.0(10) no
C1 C2 C17 122.0(10) no
C3 C2 C4 59.4(9) no
C3 C2 C17 124.0(10) no
C4 C2 C17 124.0(10) no
C2 C3 C4 59.9(8) no
C2 C3 C7 107.0(10) no
C4 C3 C7 109.0(10) no
O5 C4 C2 108.0(10) no
O5 C4 C3 107.0(10) no
C2 C4 C3 60.6(9) no
O5 C6 C1 105.0(10) no
O5 C6 C7 107.0(10) no
C1 C6 C7 96.0(10) no
C3 C7 C6 93.0(10) no
C3 C7 C8 110.0(10) no
C6 C7 C8 100.0(10) no
C7 C8 C9 111.0(10) no
C7 C8 C18 122.0(10) no
C9 C8 C18 127.0(10) no
C1 C9 C8 108.0(10) no
C1 C9 C10 110.0(10) no
C8 C9 C10 142.0(10) no
O19 C10 C9 110.0(10) no
O19 C10 C11 113.0(10) no
C9 C10 C11 102.0(10) no
C10 C11 C12 114.0(10) no
C10 C11 C16 124.0(10) no
C12 C11 C16 122.0(10) no
C1 C12 C11 109.0(10) no
C1 C12 C13 127.0(10) no
C11 C12 C13 124.0(10) no
C12 C13 C14 116.0(10) no
C13 C14 C15 123.0(10) no
C14 C15 C16 120.0(10) no
C11 C16 C15 114.0(10) no
F1 C17 F2 107.0(10) no
F1 C17 F3 105(2) no
F1 C17 C2 116.0(10) no
F2 C17 F3 107.0(10) no
F2 C17 C2 111(2) no
F3 C17 C2 111.0(10) no
F4 C18 F5 110.0(10) no
F4 C18 F6 106.0(10) no
F4 C18 C8 113.0(10) no
F5 C18 F6 105.0(10) no
F5 C18 C8 113.0(10) no
F6 C18 C8 110.0(10) no
O19 C20 O21 121.0(10) no
O19 C20 C22 110.0(10) no
O21 C20 C22 128.0(10) no
C20 C22 C23 116.0(10) no
C20 C22 C27 127.0(10) no
C23 C22 C27 116.0(10) no
C22 C23 C24 123(2) no
C23 C24 C25 120.0(10) no
C24 C25 C26 120.0(10) no
C25 C26 C27 118(2) no
C22 C27 C26 123(2) no
C4A O5A C6A 100.0(10) no
C10A O19A C20A 113.0(10) no
C2A C1A C6A 94.0(10) no
C2A C1A C9A 111.0(10) no
C2A C1A C12A 118.0(10) no
C6A C1A C9A 99.0(10) no
C6A C1A C12A 129.0(10) no
C9A C1A C12A 103.0(10) no
C1A C2A C3A 104.0(10) no
C1A C2A C4A 106.0(10) no
C1A C2A C17A 124.0(10) no
C3A C2A C4A 58.1(9) no
C3A C2A C17A 123.0(10) no
C4A C2A C17A 123.0(10) no
C2A C3A C4A 59.9(9) no
C2A C3A C7A 104.0(10) no
C4A C3A C7A 105.0(10) no
O5A C4A C2A 109.0(10) no
O5A C4A C3A 110.0(10) no
C2A C4A C3A 62.0(9) no
O5A C6A C1A 105.0(10) no
O5A C6A C7A 106.0(10) no
C1A C6A C7A 92.0(10) no
C3A C7A C6A 97.0(10) no
C3A C7A C8A 112.0(10) no
C6A C7A C8A 99.0(10) no
C7A C8A C9A 107.0(10) no
C7A C8A C18A 122.0(10) no
C9A C8A C18A 130.0(10) no
C1A C9A C8A 110.0(10) no
C1A C9A C10A 111.0(10) no
C8A C9A C10A 138.0(10) no
O19A C10A C9A 109.0(10) no
O19A C10A C11A 113.0(10) no
C9A C10A C11A 102.4(9) no
C10A C11A C12A 110.0(10) no
C10A C11A C16A 126.0(10) no
C12A C11A C16A 125.0(10) no
C1A C12A C11A 114.0(10) no
C1A C12A C13A 128.0(10) no
C11A C12A C13A 119.0(10) no
C12A C13A C14A 119.0(10) no
C13A C14A C15A 119.0(10) no
C14A C15A C16A 126.0(10) no
C11A C16A C15A 113.0(10) no
F1A C17A F2A 105.0(10) no
F1A C17A F3A 102.0(10) no
F1A C17A C2A 111.0(10) no
F2A C17A F3A 109.0(10) no
F2A C17A C2A 113(2) no
F3A C17A C2A 115.0(10) no
F4A C18A F5A 106.0(10) no
F4A C18A F6A 110.0(10) no
F4A C18A C8A 112.0(10) no
F5A C18A F6A 104.0(10) no
F5A C18A C8A 110.0(10) no
F6A C18A C8A 114.0(10) no
O19A C20A O21A 127.0(10) no
O19A C20A C22A 106.0(10) no
O21A C20A C22A 127.0(10) no
C20A C22A C23A 112.0(10) no
C20A C22A C27A 124.0(10) no
C23A C22A C27A 123.0(10) no
C22A C23A C24A 113(2) no
C23A C24A C25A 121(2) no
C24A C25A C26A 124(2) no
C25A C26A C27A 119(2) no
C22A C27A C26A 119.0(10) no

loop_
_geom_bond_atom_site_label_1
_geom_bond_atom_site_label_2
_geom_bond_distance
_geom_bond_publ_flag
F1 C17 1.33(2) no
F2 C17 1.36(2) no
F3 C17 1.37(2) no
F4 C18 1.33(2) no
F5 C18 1.28(2) no
F6 C18 1.38(2) no
O5 C4 1.41(2) no
O5 C6 1.450(10) no
O19 C10 1.44(2) no
O19 C20 1.390(10) no
O21 C20 1.20(2) no
C1 C2 1.56(2) no
C1 C6 1.59(2) no
C1 C9 1.55(2) no
C1 C12 1.52(2) no
C2 C3 1.52(2) no
C2 C4 1.51(2) no
C2 C17 1.43(2) no
C3 C4 1.50(2) no
C3 C7 1.55(2) no
C6 C7 1.53(2) no
C7 C8 1.49(2) no
C8 C9 1.31(2) no
C8 C18 1.48(2) no
C9 C10 1.50(2) no
C10 C11 1.54(2) no
C11 C12 1.37(2) no
C11 C16 1.46(2) no
C12 C13 1.33(2) no
C13 C14 1.41(2) no
C14 C15 1.41(2) no
C15 C16 1.41(2) no
C20 C22 1.49(2) no
C22 C23 1.39(2) no
C22 C27 1.39(2) no
C23 C24 1.32(2) no
C24 C25 1.38(3) no
C25 C26 1.41(3) no
C26 C27 1.32(2) no
F1A C17A 1.36(2) no
F2A C17A 1.30(2) no
F3A C17A 1.30(2) no
F4A C18A 1.31(2) no
F5A C18A 1.34(2) no
F6A C18A 1.30(2) no
O5A C4A 1.41(2) no
O5A C6A 1.42(2) no
O19A C10A 1.46(2) no
O19A C20A 1.400(10) no
O21A C20A 1.17(2) no
C1A C2A 1.54(2) no
C1A C6A 1.62(2) no
C1A C9A 1.49(2) no
C1A C12A 1.45(2) no
C2A C3A 1.56(2) no
C2A C4A 1.53(2) no
C2A C17A 1.46(2) no
C3A C4A 1.50(2) no
C3A C7A 1.50(2) no
C6A C7A 1.57(2) no
C7A C8A 1.54(2) no
C8A C9A 1.31(2) no
C8A C18A 1.49(2) no
C9A C10A 1.52(2) no
C10A C11A 1.50(2) no
C11A C12A 1.39(2) no
C11A C16A 1.39(2) no
C12A C13A 1.44(2) no
C13A C14A 1.45(2) no
C14A C15A 1.33(2) no
C15A C16A 1.48(2) no
C20A C22A 1.53(2) no
C22A C23A 1.42(2) no
C22A C27A 1.35(2) no
C23A C24A 1.44(2) no
C24A C25A 1.30(3) no
C25A C26A 1.35(2) no
C26A C27A 1.37(2) no
